data_4038039
loop_
_publ_author_name
'Funt, Liya D.'
'Krivolapova, Yulia V.'
'Khoroshilova, Olesya V.'
'Novikov, Mikhail Sergeevich'
'Khlebnikov, Alexander F.'

_publ_section_title
;
 2H-Azirine-2-carbonyl Azides: Preparation and Use as N-Heterocyclic
 Building Blocks.
;
_journal_name_full 'The Journal of organic chemistry'
_journal_paper_doi 10.1021/acs.joc.9b03367
_journal_year 2020
_chemical_formula_moiety 'C9 H5 Br N4 O'
_chemical_formula_sum 'C9 H5 Br N4 O'
_chemical_formula_weight 265.08
_space_group_crystal_system monoclinic
_space_group_IT_number 14
_space_group_name_Hall '-P 2ybc'
_space_group_name_H-M_alt 'P 1 21/c 1'
_atom_sites_solution_hydrogens geom
_atom_sites_solution_primary dual
_audit_creation_date 2019-09-27
_audit_creation_method
;
Olex2 1.2
(compiled 2018.05.29 svn.r3508 for OlexSys, GUI svn.r5506)
;
_cell_angle_alpha 90
_cell_angle_beta 101.064(3)
_cell_angle_gamma 90
_cell_formula_units_Z 4
_cell_length_a 14.7524(5)
_cell_length_b 5.31180(10)
_cell_length_c 12.5363(3)
_cell_measurement_reflns_used 4681
_cell_measurement_temperature 100(2)
_cell_measurement_theta_max 75.1730
_cell_measurement_theta_min 3.5840
_cell_volume 964.11(5)
_computing_cell_refinement 'CrysAlisPro 1.171.38.46 (Rigaku OD, 2015)'
_computing_data_collection 'CrysAlisPro 1.171.38.46 (Rigaku OD, 2015)'
_computing_data_reduction 'CrysAlisPro 1.171.38.46 (Rigaku OD, 2015)'
_computing_molecular_graphics 'Olex2 (Dolomanov et al., 2009)'
_computing_publication_material 'Olex2 (Dolomanov et al., 2009)'
_computing_structure_refinement 'ShelXL (Sheldrick, 2015)'
_computing_structure_solution 'ShelXT (Sheldrick, 2015)'
_diffrn_ambient_environment N~2~
_diffrn_ambient_temperature 100(2)
_diffrn_detector 'CCD plate'
_diffrn_detector_area_resol_mean 10.3829
_diffrn_detector_type Atlas
_diffrn_measured_fraction_theta_full 1.000
_diffrn_measured_fraction_theta_max 0.992
_diffrn_measurement_details
;
List of Runs (angles in degrees, time in seconds):

  # Type    Start    End  Width  t~exp~   \w     \q     \k     \f   Frames
--------------------------------------------------------------------------
  1  \w     22.00  63.00   1.00    1.00    --   40.13  38.00 120.00   41
  2  \w    127.00 154.00   1.00    1.00    --  113.00 112.00  90.00   27
  3  \w     89.00 176.00   1.00    1.00    --  113.00  45.00 120.00   87
  4  \w    102.00 132.00   1.00    1.00    --  113.00 -61.00 -30.00   30
  5  \w     66.00 100.00   1.00    1.00    --  113.00-112.00-150.00   34
  6  \w     38.00  90.00   1.00    1.00    --  113.00 -95.00   0.00   52
  7  \w     39.00 112.00   1.00    1.00    --  113.00-112.00  60.00   73
  8  \w     57.00  84.00   1.00    1.00    --   40.13-128.00 122.00   27
  9  \w     83.00 178.00   1.00    1.00    --  113.00  61.00  60.00   95
 10  \w     65.00 150.00   1.00    1.00    --  113.00 178.00-120.00   85
 11  \w    114.00 140.00   1.00    1.00    --  113.00 112.00-180.00   26
 12  \w    -67.00  35.00   1.00    1.00    --  -40.13  38.00-120.00  102
 13  \w   -100.00 -37.00   1.00    1.00    --  -40.13 178.00 -90.00   63
 14  \w    -65.00  36.00   1.00    1.00    --  -40.13  38.00 150.00  101
 15  \w   -114.00 -88.00   1.00    1.00    --  -40.13-143.00 -47.00   26
 16  \w     64.00 101.00   1.00    1.00    --   40.13-178.00  60.00   37
 17  \w     38.00 106.00   1.00    1.00    --   40.13  38.00-120.00   68
 18  \w     71.00  98.00   1.00    1.00    --   40.13-128.00 122.00   27
 19  \w     85.00 126.00   1.00    1.00    --  113.00 178.00-150.00   41
 20  \w    114.00 139.00   1.00    1.00    --  113.00 -45.00 -30.00   25
 21  \w     58.00 108.00   1.00    1.00    --  113.00 -95.00-120.00   50
 22  \w     44.00  90.00   1.00    1.00    --  113.00-112.00 -30.00   46
 23  \w     72.00  99.00   1.00    1.00    --  113.00 -45.00 -30.00   27
 24  \w    129.00 161.00   1.00    1.00    --  113.00 112.00 -60.00   32
 25  \w    143.00 178.00   1.00    1.00    --  113.00  45.00 150.00   35
 26  \w     89.00 115.00   1.00    1.00    --  113.00-112.00   0.00   26
 27  \w    113.00 144.00   1.00    1.00    --  113.00 112.00   0.00   31
 28  \w     75.00 115.00   1.00    1.00    --  113.00-112.00 150.00   40
 29  \w     24.00 147.00   1.00    1.00    --  113.00   0.00 -30.00  123
;
_diffrn_measurement_device 'four-circle diffractometer'
_diffrn_measurement_device_type 'SuperNova, Dual, Cu at zero, Atlas'
_diffrn_measurement_method '\w scans'
_diffrn_orient_matrix_type 'CrysAlisPro convention (1999,Acta A55,543-557)'
_diffrn_orient_matrix_UB_11 -0.0993391000
_diffrn_orient_matrix_UB_12 -0.1040641000
_diffrn_orient_matrix_UB_13 -0.0205316000
_diffrn_orient_matrix_UB_21 0.0378000000
_diffrn_orient_matrix_UB_22 -0.2649537000
_diffrn_orient_matrix_UB_23 0.0329128000
_diffrn_orient_matrix_UB_31 -0.0060458000
_diffrn_orient_matrix_UB_32 0.0552170000
_diffrn_orient_matrix_UB_33 0.1190285000
_diffrn_radiation_monochromator mirror
_diffrn_radiation_probe x-ray
_diffrn_radiation_type CuK\a
_diffrn_radiation_wavelength 1.54184
_diffrn_reflns_av_R_equivalents 0.0654
_diffrn_reflns_av_unetI/netI 0.0409
_diffrn_reflns_Laue_measured_fraction_full 1.000
_diffrn_reflns_Laue_measured_fraction_max 0.992
_diffrn_reflns_limit_h_max 18
_diffrn_reflns_limit_h_min -18
_diffrn_reflns_limit_k_max 6
_diffrn_reflns_limit_k_min -6
_diffrn_reflns_limit_l_max 15
_diffrn_reflns_limit_l_min -12
_diffrn_reflns_number 7009
_diffrn_reflns_point_group_measured_fraction_full 1.000
_diffrn_reflns_point_group_measured_fraction_max 0.992
_diffrn_reflns_theta_full 67.684
_diffrn_reflns_theta_max 76.153
_diffrn_reflns_theta_min 3.052
_diffrn_source 'micro-focus sealed X-ray tube'
_diffrn_source_type 'SuperNova (Cu) X-ray Source'
_exptl_absorpt_coefficient_mu 5.646
_exptl_absorpt_correction_T_max 1.00000
_exptl_absorpt_correction_T_min 0.41457
_exptl_absorpt_correction_type multi-scan
_exptl_absorpt_process_details
;
CrysAlisPro 1.171.38.46 (Rigaku Oxford Diffraction, 2015)
Empirical absorption correction using spherical harmonics,
 implemented in SCALE3 ABSPACK scaling algorithm.
;
_exptl_crystal_colour colourless
_exptl_crystal_colour_primary colourless
_exptl_crystal_density_diffrn 1.826
_exptl_crystal_description prism
_exptl_crystal_F_000 520
_exptl_crystal_size_max 0.31
_exptl_crystal_size_mid 0.25
_exptl_crystal_size_min 0.21
_refine_diff_density_max 2.222
_refine_diff_density_min -1.459
_refine_diff_density_rms 0.243
_refine_ls_extinction_method none
_refine_ls_goodness_of_fit_ref 1.073
_refine_ls_hydrogen_treatment constr
_refine_ls_matrix_type full
_refine_ls_number_parameters 136
_refine_ls_number_reflns 2000
_refine_ls_number_restraints 0
_refine_ls_restrained_S_all 1.073
_refine_ls_R_factor_all 0.0586
_refine_ls_R_factor_gt 0.0576
_refine_ls_shift/su_max 0.001
_refine_ls_shift/su_mean 0.000
_refine_ls_structure_factor_coef Fsqd
_refine_ls_weighting_details 'w=1/[\s^2^(Fo^2^)+(0.1262P)^2^+0.3669P] where P=(Fo^2^+2Fc^2^)/3'
_refine_ls_weighting_scheme calc
_refine_ls_wR_factor_gt 0.1528
_refine_ls_wR_factor_ref 0.1559
_reflns_Friedel_coverage 0.000
_reflns_number_gt 1921
_reflns_number_total 2000
_reflns_threshold_expression 'I > 2\s(I)'
_cod_data_source_file jo9b03367_si_002.cif
_cod_data_source_block 10681-12999_lia584
_cod_original_cell_volume 964.11(4)
_cod_database_code 4038039
_shelx_shelxl_version_number 2014/7
_chemical_oxdiff_formula 'C9 N4 Br O'
_shelx_space_group_comment
;
The symmetry employed for this shelxl refinement is uniquely defined
by the following loop, which should always be used as a source of
symmetry information in preference to the above space-group names.
They are only intended as comments.
;
_shelx_estimated_absorpt_t_max 0.384
_shelx_estimated_absorpt_t_min 0.274
_reflns_odcompleteness_completeness 100.00
_reflns_odcompleteness_iscentric 1
_reflns_odcompleteness_theta 72.42
_olex2_refinement_description
;
1. Fixed Uiso
 At 1.2 times of:
  All C(H) groups
2.a Ternary CH refined with riding coordinates:
 C8(H8)
2.b Aromatic/amide H refined with riding coordinates:
 C2(H2), C3(H3), C6(H6), C5(H5)
;
_olex2_submission_special_instructions 'No special instructions were received'
_oxdiff_exptl_absorpt_empirical_details
;
Empirical correction (ABSPACK) includes:
- Absorption correction using spherical harmonics
- Frame scaling
;
_oxdiff_exptl_absorpt_empirical_full_max 4.171
_oxdiff_exptl_absorpt_empirical_full_min 0.324

loop_
_space_group_symop_operation_xyz
'x, y, z'
'-x, y+1/2, -z+1/2'
'-x, -y, -z'
'x, -y-1/2, z-1/2'

loop_
_atom_site_label
_atom_site_type_symbol
_atom_site_fract_x
_atom_site_fract_y
_atom_site_fract_z
_atom_site_U_iso_or_equiv
_atom_site_adp_type
_atom_site_occupancy
_atom_site_site_symmetry_order
_atom_site_calc_flag
_atom_site_refinement_flags_posn
_atom_site_refinement_flags_adp
_atom_site_refinement_flags_occupancy
_atom_site_disorder_assembly
_atom_site_disorder_group
Br1 Br 0.04996(2) 0.96123(7) 0.68611(3) 0.0219(2) Uani 1 1 d . . . . .
O1 O 0.52949(18) -0.0571(4) 0.69650(19) 0.0191(5) Uani 1 1 d . . . . .
N2 N 0.48821(15) 0.2772(5) 0.57543(17) 0.0157(5) Uani 1 1 d . . . . .
N3 N 0.56784(16) 0.3623(5) 0.61055(18) 0.0151(5) Uani 1 1 d . . . . .
N4 N 0.6369(2) 0.4531(5) 0.6368(2) 0.0204(6) Uani 1 1 d . . . . .
N1 N 0.3206(2) 0.0289(5) 0.4814(2) 0.0204(6) Uani 1 1 d . . . . .
C2 C 0.1926(2) 0.5978(6) 0.7272(2) 0.0165(6) Uani 1 1 d . . . . .
H2 H 0.1986 0.6510 0.8006 0.020 Uiso 1 1 calc R . . . .
C8 C 0.3748(2) -0.0352(5) 0.5984(3) 0.0159(7) Uani 1 1 d . . . . .
H8 H 0.3580 -0.1952 0.6318 0.019 Uiso 1 1 calc R . . . .
C3 C 0.2499(2) 0.4118(6) 0.6991(2) 0.0158(6) Uani 1 1 d . . . . .
H3 H 0.2958 0.3371 0.7534 0.019 Uiso 1 1 calc R . . . .
C4 C 0.23995(18) 0.3348(6) 0.5912(2) 0.0161(6) Uani 1 1 d . . . . .
C9 C 0.4720(2) 0.0509(5) 0.6302(2) 0.0136(6) Uani 1 1 d . . . . .
C7 C 0.3006(2) 0.1442(5) 0.5625(2) 0.0158(6) Uani 1 1 d . . . . .
C6 C 0.1153(2) 0.6298(6) 0.5382(2) 0.0211(6) Uani 1 1 d . . . . .
H6 H 0.0692 0.7047 0.4842 0.025 Uiso 1 1 calc R . . . .
C5 C 0.1722(2) 0.4459(6) 0.5109(3) 0.0203(7) Uani 1 1 d . . . . .
H5 H 0.1658 0.3937 0.4373 0.024 Uiso 1 1 calc R . . . .
C1 C 0.12654(18) 0.7045(6) 0.6464(2) 0.0175(6) Uani 1 1 d . . . . .

loop_
_atom_site_aniso_label
_atom_site_aniso_U_11
_atom_site_aniso_U_22
_atom_site_aniso_U_33
_atom_site_aniso_U_23
_atom_site_aniso_U_13
_atom_site_aniso_U_12
Br1 0.0211(3) 0.0218(3) 0.0250(3) 0.00424(10) 0.01015(19) 0.00559(10)
O1 0.0229(11) 0.0223(13) 0.0138(11) 0.0050(8) 0.0082(9) 0.0020(8)
N2 0.0184(11) 0.0204(12) 0.0085(10) 0.0022(9) 0.0033(8) -0.0047(9)
N3 0.0230(12) 0.0170(12) 0.0066(10) 0.0014(9) 0.0061(8) 0.0025(10)
N4 0.0203(15) 0.0224(15) 0.0177(14) -0.0013(9) 0.0012(11) -0.0015(9)
N1 0.0217(15) 0.0258(15) 0.0138(13) -0.0036(10) 0.0038(11) -0.0022(10)
C2 0.0176(13) 0.0200(12) 0.0129(14) -0.0001(12) 0.0053(11) 0.0012(11)
C8 0.0192(17) 0.0176(16) 0.0128(15) 0.0009(10) 0.0076(12) -0.0019(10)
C3 0.0166(13) 0.0181(11) 0.0129(14) 0.0032(12) 0.0029(10) 0.0002(12)
C4 0.0151(12) 0.0196(13) 0.0144(13) 0.0020(11) 0.0051(10) -0.0014(11)
C9 0.0201(15) 0.0142(15) 0.0088(13) 0.0000(9) 0.0085(11) 0.0014(9)
C7 0.0186(12) 0.0188(15) 0.0114(13) 0.0010(11) 0.0059(10) -0.0046(11)
C6 0.0201(13) 0.0276(17) 0.0152(13) 0.0054(12) 0.0025(10) 0.0033(12)
C5 0.0186(15) 0.0317(19) 0.0108(14) 0.0019(11) 0.0035(12) 0.0002(11)
C1 0.0164(12) 0.0180(13) 0.0194(14) 0.0034(11) 0.0065(10) 0.0006(10)

loop_
_atom_type_symbol
_atom_type_description
_atom_type_scat_dispersion_real
_atom_type_scat_dispersion_imag
_atom_type_scat_source
C C 0.0181 0.0091 'International Tables Vol C Tables 4.2.6.8 and 6.1.1.4'
H H 0.0000 0.0000 'International Tables Vol C Tables 4.2.6.8 and 6.1.1.4'
Br Br -0.6763 1.2805 'International Tables Vol C Tables 4.2.6.8 and 6.1.1.4'
N N 0.0311 0.0180 'International Tables Vol C Tables 4.2.6.8 and 6.1.1.4'
O O 0.0492 0.0322 'International Tables Vol C Tables 4.2.6.8 and 6.1.1.4'

loop_
_geom_angle_atom_site_label_1
_geom_angle_atom_site_label_2
_geom_angle_atom_site_label_3
_geom_angle
_geom_angle_site_symmetry_1
_geom_angle_site_symmetry_3
_geom_angle_publ_flag
N3 N2 C9 111.5(2) . . ?
N4 N3 N2 174.8(3) . . ?
C7 N1 C8 60.7(2) . . ?
C3 C2 H2 120.6 . . ?
C1 C2 H2 120.6 . . ?
C1 C2 C3 118.8(3) . . ?
N1 C8 H8 117.0 . . ?
C9 C8 N1 118.5(3) . . ?
C9 C8 H8 117.0 . . ?
C7 C8 N1 49.48(19) . . ?
C7 C8 H8 117.0 . . ?
C7 C8 C9 120.8(2) . . ?
C2 C3 H3 120.0 . . ?
C2 C3 C4 119.9(3) . . ?
C4 C3 H3 120.0 . . ?
C3 C4 C7 119.6(2) . . ?
C3 C4 C5 120.0(3) . . ?
C5 C4 C7 120.4(3) . . ?
O1 C9 N2 124.6(3) . . ?
O1 C9 C8 123.5(3) . . ?
N2 C9 C8 111.9(2) . . ?
N1 C7 C8 69.8(2) . . ?
N1 C7 C4 142.1(3) . . ?
C4 C7 C8 148.0(3) . . ?
C5 C6 H6 120.6 . . ?
C5 C6 C1 118.8(3) . . ?
C1 C6 H6 120.6 . . ?
C4 C5 H5 119.8 . . ?
C6 C5 C4 120.3(3) . . ?
C6 C5 H5 119.8 . . ?
C2 C1 Br1 118.2(2) . . ?
C2 C1 C6 122.1(3) . . ?
C6 C1 Br1 119.7(2) . . ?

loop_
_geom_bond_atom_site_label_1
_geom_bond_atom_site_label_2
_geom_bond_distance
_geom_bond_site_symmetry_2
_geom_bond_publ_flag
Br1 C1 1.897(3) . ?
O1 C9 1.212(4) . ?
N2 N3 1.257(3) . ?
N2 C9 1.427(3) . ?
N3 N4 1.118(4) . ?
N1 C8 1.568(4) . ?
N1 C7 1.270(4) . ?
C2 H2 0.9500 . ?
C2 C3 1.389(4) . ?
C2 C1 1.385(4) . ?
C8 H8 1.0000 . ?
C8 C9 1.484(4) . ?
C8 C7 1.456(4) . ?
C3 H3 0.9500 . ?
C3 C4 1.395(4) . ?
C4 C7 1.441(4) . ?
C4 C5 1.405(4) . ?
C6 H6 0.9500 . ?
C6 C5 1.374(5) . ?
C6 C1 1.393(4) . ?
C5 H5 0.9500 . ?
